data_7213188
loop_
_publ_author_name
'Barton, Benita'
'Caira, Mino R.'
'McCleland, Cedric W.'
'Taljaard, Benjamin'

_publ_contact_author
;
     Prof. Cedric W McCleland
     Department of Chemistry,
     University of Port Elizabeth
     PO Box 1600
     Port Elizabeth 6000
     South Africa
;
_publ_section_title
;
 Synthesis of N,N&#x2032;-bis(9-phenylxanthen-9-yl)ethylenediamine and an
 investigation of its host--guest inclusion potential
;
_journal_issue 4
_journal_name_full 'Journal of the Chemical Society, Perkin Transactions 2'
_journal_page_first 865
_journal_paper_doi 10.1039/a907232b
_journal_year 2000
_chemical_formula_moiety 'C40 H32 N2 O2.C4 H8 O1'
_chemical_formula_sum 'C44 H40 N2 O3'
_chemical_formula_weight 644.81
_chemical_melting_point 'desolvates 74C; host mp 207C'
_chemical_name_common none
_chemical_name_systematic
; N,N'-bis(9-phenyl-9-xanthenyl)-ethylenediamine.tetrahydrofuran 
inclusion complex


;
_space_group_IT_number 19
_symmetry_cell_setting orthorhombic
_symmetry_space_group_name_Hall 'P 2ac 2ab'
_symmetry_space_group_name_H-M 'P 21 21 21'
_atom_sites_solution_hydrogens geom
_atom_sites_solution_primary direct
_atom_sites_solution_secondary difmap
_audit_creation_method SHELXL-97
_cell_angle_alpha 90.00
_cell_angle_beta 90.00
_cell_angle_gamma 90.00
_cell_formula_units_Z 4
_cell_length_a 9.525(2)
_cell_length_b 14.705(3)
_cell_length_c 24.448(5)
_cell_measurement_reflns_used 24
_cell_measurement_temperature 243(1)
_cell_measurement_theta_max 17
_cell_measurement_theta_min 16
_cell_volume 3424.3(12)
_computing_cell_refinement 'Enraf-Nonius Structure Determination Package'
_computing_data_collection 'Enraf-Nonius Structure Determination Package'
_computing_data_reduction 'Enraf-Nonius Structure Determination Package'
_computing_molecular_graphics 'PLUTO (Motherwell, 1979)'
_computing_publication_material 'SHELXL-97 (Sheldrick, 1997)'
_computing_structure_refinement 'SHELXL-97 (Sheldrick, 1997)'
_computing_structure_solution 'SHELS-86 (Sheldrick, 1986)'
_diffrn_ambient_temperature 243(1)
_diffrn_measured_fraction_theta_full 0.999
_diffrn_measured_fraction_theta_max 0.999
_diffrn_measurement_device_type 'Enraf-Nonius CAD4 diffractometer'
_diffrn_measurement_method 'omega-2-theta scan mode'
_diffrn_radiation_monochromator graphite
_diffrn_radiation_source 'fine-focus sealed tube'
_diffrn_radiation_type MoK\a
_diffrn_radiation_wavelength 0.71069
_diffrn_reflns_av_R_equivalents 0.0000
_diffrn_reflns_av_sigmaI/netI 0.1729
_diffrn_reflns_limit_h_max 11
_diffrn_reflns_limit_h_min 0
_diffrn_reflns_limit_k_max 17
_diffrn_reflns_limit_k_min 0
_diffrn_reflns_limit_l_max 29
_diffrn_reflns_limit_l_min 0
_diffrn_reflns_number 3398
_diffrn_reflns_theta_full 24.98
_diffrn_reflns_theta_max 24.98
_diffrn_reflns_theta_min 1.62
_diffrn_standards_decay_% +3.2
_diffrn_standards_interval_time 3600s
_diffrn_standards_number 3
_exptl_absorpt_coefficient_mu 0.078
_exptl_absorpt_correction_type none
_exptl_crystal_colour colourless
_exptl_crystal_density_diffrn 1.251
_exptl_crystal_density_meas 'unstable, not measured'
_exptl_crystal_density_method 'not measured'
_exptl_crystal_description prismatic
_exptl_crystal_F_000 1368
_exptl_crystal_size_max 0.47mm
_exptl_crystal_size_mid 0.31mm
_exptl_crystal_size_min 0.31mm
_refine_diff_density_max 0.186
_refine_diff_density_min -0.250
_refine_diff_density_rms 0.051
_refine_ls_abs_structure_details 'Flack H D (1983), Acta Cryst. A39, 876-881'
_refine_ls_abs_structure_Flack -2(3)
_refine_ls_extinction_method none
_refine_ls_goodness_of_fit_ref 0.945
_refine_ls_hydrogen_treatment mixed
_refine_ls_matrix_type full
_refine_ls_number_parameters 452
_refine_ls_number_reflns 3398
_refine_ls_number_restraints 2
_refine_ls_restrained_S_all 0.945
_refine_ls_R_factor_all 0.1599
_refine_ls_R_factor_gt 0.0512
_refine_ls_shift/su_max 0.021
_refine_ls_shift/su_mean 0.002
_refine_ls_structure_factor_coef Fsqd
_refine_ls_weighting_details 'calc w=1/[\s^2^(Fo^2^)+(0.0822P)^2^+0.0000P] where P=(Fo^2^+2Fc^2^)/3'
_refine_ls_weighting_scheme calc
_refine_ls_wR_factor_gt 0.1309
_refine_ls_wR_factor_ref 0.1465
_reflns_number_gt 1755
_reflns_number_total 3398
_reflns_threshold_expression >2sigma(I)
_cod_data_source_file a907232bsup1.cif
_cod_data_source_block art2c1
_cod_depositor_comments
;
The following automatic conversions were performed:

'_symmetry_cell_setting' value 'Orthorhombic' changed to
'orthorhombic' according to
/home/saulius/struct/CIF-dictionaries/cif_core.dic dictionary named
'cif_core.dic' version 2.4.2 from 2011-04-26.

Automatic conversion script
Id: cif_fix_values 1891 2012-01-12 08:04:46Z andrius 
;
_cod_original_sg_symbol_H-M P2(1)2(1)2(1)
_cod_database_code 7213188

loop_
_symmetry_equiv_pos_as_xyz
'x, y, z'
'-x+1/2, -y, z+1/2'
'x+1/2, -y+1/2, -z'
'-x, y+1/2, -z+1/2'

loop_
_atom_site_label
_atom_site_type_symbol
_atom_site_fract_x
_atom_site_fract_y
_atom_site_fract_z
_atom_site_U_iso_or_equiv
_atom_site_adp_type
_atom_site_occupancy
_atom_site_symmetry_multiplicity
_atom_site_calc_flag
_atom_site_refinement_flags
C1A C 0.4236(7) -0.1465(4) 0.4957(2) 0.0685(18) Uani 1 1 d .
H1A H 0.4934 -0.1408 0.5221 0.068(5) Uiso 1 1 calc R
C2A C 0.3815(9) -0.2282(5) 0.4795(3) 0.078(2) Uani 1 1 d .
H2A H 0.4237 -0.2797 0.4943 0.068(5) Uiso 1 1 calc R
C3A C 0.2750(8) -0.2385(4) 0.4405(3) 0.074(2) Uani 1 1 d .
H3A H 0.2453 -0.2960 0.4297 0.068(5) Uiso 1 1 calc R
C4A C 0.2154(7) -0.1618(3) 0.4188(2) 0.0625(17) Uani 1 1 d .
H4A H 0.1458 -0.1678 0.3923 0.068(5) Uiso 1 1 calc R
C5A C 0.2071(6) 0.1814(3) 0.4192(2) 0.0514(14) Uani 1 1 d .
H5A H 0.1358 0.1863 0.3934 0.068(5) Uiso 1 1 calc R
C6A C 0.2642(7) 0.2587(4) 0.4411(3) 0.0657(19) Uani 1 1 d .
H6A H 0.2313 0.3154 0.4302 0.068(5) Uiso 1 1 calc R
C7A C 0.3694(8) 0.2526(5) 0.4788(3) 0.071(2) Uani 1 1 d .
H7A H 0.4078 0.3053 0.4936 0.068(5) Uiso 1 1 calc R
C8A C 0.4189(7) 0.1694(4) 0.4951(2) 0.0654(18) Uani 1 1 d .
H8A H 0.4912 0.1655 0.5206 0.068(5) Uiso 1 1 calc R
O9A O 0.4152(3) 0.0107(3) 0.49256(13) 0.0589(10) Uani 1 1 d .
C10A C 0.1924(4) 0.0094(3) 0.40887(15) 0.0331(10) Uani 1 1 d .
C11A C 0.2538(5) 0.0954(3) 0.43493(17) 0.0377(13) Uani 1 1 d .
C12A C 0.3603(6) 0.0913(3) 0.47337(19) 0.0451(13) Uani 1 1 d .
C13A C 0.3633(6) -0.0704(4) 0.4734(2) 0.0502(15) Uani 1 1 d .
C14A C 0.2564(5) -0.0750(3) 0.4352(2) 0.0400(13) Uani 1 1 d .
N15A N 0.2198(3) 0.0149(3) 0.34911(12) 0.0375(9) Uani 1 1 d D
H15A H 0.174(5) -0.0388(19) 0.3318(17) 0.068(5) Uiso 1 1 d D
C16A C 0.3685(4) 0.0166(3) 0.33422(15) 0.0384(10) Uani 1 1 d .
H161 H 0.4147 -0.0375 0.3480 0.068(5) Uiso 1 1 calc R
H162 H 0.4134 0.0693 0.3505 0.068(5) Uiso 1 1 calc R
C17A C 0.0326(4) 0.0094(3) 0.41787(16) 0.0383(10) Uani 1 1 d .
C18A C -0.0226(5) -0.0136(4) 0.46814(17) 0.0496(13) Uani 1 1 d .
H18A H 0.0377 -0.0293 0.4965 0.068(7) Uiso 1 1 calc R
C19A C -0.1660(5) -0.0137(4) 0.4771(2) 0.0594(14) Uani 1 1 d .
H19A H -0.2008 -0.0295 0.5114 0.068(7) Uiso 1 1 calc R
C20A C -0.2578(5) 0.0094(4) 0.4357(2) 0.0620(15) Uani 1 1 d .
H20A H -0.3543 0.0087 0.4417 0.068(7) Uiso 1 1 calc R
C21A C -0.2047(5) 0.0333(4) 0.3854(2) 0.0660(16) Uani 1 1 d .
H21A H -0.2649 0.0510 0.3575 0.068(7) Uiso 1 1 calc R
C22A C -0.0606(5) 0.0308(4) 0.37653(18) 0.0539(14) Uani 1 1 d .
H22A H -0.0261 0.0438 0.3418 0.068(7) Uiso 1 1 calc R
C1B C 0.3395(7) 0.1813(5) 0.1058(2) 0.074(2) Uani 1 1 d .
H1B H 0.2762 0.1779 0.0769 0.074(5) Uiso 1 1 calc R
C2B C 0.3799(10) 0.2633(5) 0.1258(3) 0.095(3) Uani 1 1 d .
H2B H 0.3444 0.3165 0.1106 0.074(5) Uiso 1 1 calc R
C3B C 0.4723(10) 0.2676(4) 0.1681(3) 0.093(3) Uani 1 1 d .
H3B H 0.4990 0.3242 0.1816 0.074(5) Uiso 1 1 calc R
C4B C 0.5282(7) 0.1889(3) 0.1917(2) 0.0640(17) Uani 1 1 d .
H4B H 0.5917 0.1929 0.2205 0.074(5) Uiso 1 1 calc R
C5B C 0.5176(6) -0.1511(3) 0.1883(2) 0.0533(15) Uani 1 1 d .
H5B H 0.5804 -0.1581 0.2172 0.074(5) Uiso 1 1 calc R
C6B C 0.4601(8) -0.2279(4) 0.1648(2) 0.0671(18) Uani 1 1 d .
H6B H 0.4851 -0.2852 0.1775 0.074(5) Uiso 1 1 calc R
C7B C 0.3654(9) -0.2193(5) 0.1224(3) 0.074(2) Uani 1 1 d .
H7B H 0.3248 -0.2706 0.1068 0.074(5) Uiso 1 1 calc R
C8B C 0.3316(7) -0.1338(5) 0.1036(2) 0.0725(19) Uani 1 1 d .
H8B H 0.2693 -0.1271 0.0746 0.074(5) Uiso 1 1 calc R
O9B O 0.3484(4) 0.0244(3) 0.10498(13) 0.0647(10) Uani 1 1 d .
C10B C 0.5513(4) 0.0195(3) 0.19668(15) 0.0375(11) Uani 1 1 d .
C11B C 0.4856(5) -0.0642(3) 0.17063(18) 0.0361(11) Uani 1 1 d .
C12B C 0.3908(6) -0.0578(3) 0.1279(2) 0.0479(14) Uani 1 1 d .
C13B C 0.3937(6) 0.1027(4) 0.1289(2) 0.0482(14) Uani 1 1 d .
C14B C 0.4881(6) 0.1055(3) 0.1717(2) 0.0425(13) Uani 1 1 d .
N15B N 0.5296(3) 0.0218(3) 0.25652(13) 0.0402(9) Uani 1 1 d D
H15B H 0.568(5) -0.0371(17) 0.2704(18) 0.074(5) Uiso 1 1 d D
C16B C 0.3817(4) 0.0207(4) 0.27289(15) 0.0426(11) Uani 1 1 d .
H163 H 0.3356 -0.0317 0.2568 0.074(5) Uiso 1 1 calc R
H164 H 0.3355 0.0750 0.2594 0.074(5) Uiso 1 1 calc R
C17B C 0.7102(4) 0.0198(3) 0.18454(16) 0.0412(11) Uani 1 1 d .
C18B C 0.7549(5) 0.0008(4) 0.13225(18) 0.0555(13) Uani 1 1 d .
H18B H 0.6893 -0.0149 0.1057 0.069(7) Uiso 1 1 calc R
C19B C 0.8951(5) 0.0046(4) 0.1184(2) 0.0665(16) Uani 1 1 d .
H19B H 0.9228 -0.0064 0.0825 0.069(7) Uiso 1 1 calc R
C20B C 0.9933(6) 0.0246(4) 0.1574(2) 0.0738(17) Uani 1 1 d .
H20B H 1.0881 0.0272 0.1484 0.069(7) Uiso 1 1 calc R
C21B C 0.9502(6) 0.0403(5) 0.2091(3) 0.086(2) Uani 1 1 d .
H21B H 1.0166 0.0530 0.2359 0.069(7) Uiso 1 1 calc R
C22B C 0.8090(5) 0.0380(4) 0.2232(2) 0.0643(17) Uani 1 1 d .
H22B H 0.7820 0.0489 0.2591 0.069(7) Uiso 1 1 calc R
O23 O 0.0670(5) -0.1470(3) 0.28659(19) 0.0967(15) Uani 1 1 d .
C24 C -0.0626(11) -0.1902(7) 0.2962(5) 0.162(5) Uani 1 1 d .
H241 H -0.1304 -0.1469 0.3103 0.200 Uiso 1 1 calc R
H242 H -0.0514 -0.2387 0.3227 0.200 Uiso 1 1 calc R
C25 C -0.1091(10) -0.2262(8) 0.2448(6) 0.190(7) Uani 1 1 d .
H251 H -0.1786 -0.1864 0.2285 0.200 Uiso 1 1 calc R
H252 H -0.1506 -0.2859 0.2498 0.200 Uiso 1 1 calc R
C26 C 0.0142(15) -0.2322(6) 0.2103(4) 0.150(5) Uani 1 1 d .
H261 H -0.0001 -0.1995 0.1763 0.200 Uiso 1 1 calc R
H262 H 0.0362 -0.2951 0.2020 0.200 Uiso 1 1 calc R
C27 C 0.1269(9) -0.1903(6) 0.2426(4) 0.118(3) Uani 1 1 d .
H271 H 0.1920 -0.2365 0.2552 0.200 Uiso 1 1 calc R
H272 H 0.1782 -0.1469 0.2204 0.200 Uiso 1 1 calc R

loop_
_atom_site_aniso_label
_atom_site_aniso_U_11
_atom_site_aniso_U_22
_atom_site_aniso_U_33
_atom_site_aniso_U_23
_atom_site_aniso_U_13
_atom_site_aniso_U_12
C1A 0.054(4) 0.075(4) 0.076(5) 0.028(4) 0.011(4) 0.013(4)
C2A 0.070(5) 0.072(5) 0.093(6) 0.031(4) 0.014(5) 0.030(4)
C3A 0.085(6) 0.039(3) 0.097(5) 0.007(3) 0.035(5) 0.002(4)
C4A 0.076(5) 0.044(3) 0.067(4) 0.001(3) 0.007(4) -0.003(3)
C5A 0.050(4) 0.042(3) 0.062(4) 0.001(3) 0.007(3) 0.006(3)
C6A 0.065(5) 0.031(3) 0.101(5) -0.008(3) 0.027(4) 0.002(3)
C7A 0.056(4) 0.067(4) 0.089(5) -0.030(4) 0.025(4) -0.025(4)
C8A 0.048(4) 0.095(5) 0.053(4) -0.016(3) 0.005(3) -0.017(4)
O9A 0.050(2) 0.065(3) 0.061(2) 0.014(2) -0.0138(17) 0.004(2)
C10A 0.028(2) 0.040(3) 0.031(2) 0.003(2) 0.0076(17) 0.005(2)
C11A 0.045(4) 0.042(3) 0.026(3) -0.003(2) 0.014(3) 0.001(2)
C12A 0.049(4) 0.055(3) 0.031(3) -0.007(2) 0.003(3) -0.008(3)
C13A 0.034(3) 0.051(4) 0.065(4) 0.016(3) 0.014(3) 0.006(3)
C14A 0.032(3) 0.042(3) 0.046(3) 0.011(2) 0.013(3) 0.008(2)
N15A 0.035(2) 0.048(2) 0.0288(18) -0.0016(17) 0.0098(15) 0.001(2)
C16A 0.035(2) 0.042(2) 0.037(2) 0.000(2) 0.0117(19) -0.003(3)
C17A 0.039(2) 0.037(3) 0.038(2) 0.001(2) 0.0082(19) 0.004(2)
C18A 0.040(3) 0.070(4) 0.039(2) 0.000(3) 0.011(2) -0.001(3)
C19A 0.049(3) 0.073(4) 0.056(3) 0.000(3) 0.023(2) -0.006(3)
C20A 0.041(3) 0.074(4) 0.072(3) -0.011(3) 0.015(3) -0.005(3)
C21A 0.039(3) 0.091(4) 0.068(4) 0.003(3) -0.001(3) 0.012(3)
C22A 0.044(3) 0.077(4) 0.040(3) 0.006(3) 0.011(2) 0.003(3)
C1B 0.068(5) 0.081(5) 0.072(5) 0.037(4) 0.012(4) 0.013(4)
C2B 0.129(7) 0.073(5) 0.083(5) 0.049(4) 0.042(6) 0.040(5)
C3B 0.150(8) 0.041(4) 0.089(5) 0.005(4) 0.042(6) 0.005(5)
C4B 0.094(5) 0.041(3) 0.057(3) -0.001(3) 0.015(4) -0.006(3)
C5B 0.059(4) 0.051(3) 0.050(3) -0.002(3) 0.004(3) 0.007(3)
C6B 0.085(5) 0.047(3) 0.069(4) -0.012(3) 0.022(4) -0.004(3)
C7B 0.082(5) 0.077(5) 0.064(4) -0.028(4) 0.006(4) -0.027(4)
C8B 0.074(5) 0.097(5) 0.046(4) -0.004(3) -0.008(4) -0.026(4)
O9B 0.062(2) 0.074(3) 0.058(2) 0.011(2) -0.0229(18) -0.006(2)
C10B 0.038(2) 0.045(3) 0.029(2) -0.001(2) 0.0050(19) -0.002(3)
C11B 0.033(3) 0.048(3) 0.027(2) 0.000(2) 0.007(2) 0.001(2)
C12B 0.051(4) 0.051(3) 0.042(3) -0.002(2) 0.007(3) -0.015(3)
C13B 0.037(3) 0.062(4) 0.046(3) 0.012(3) 0.005(3) 0.004(3)
C14B 0.046(3) 0.042(3) 0.039(3) 0.005(2) 0.019(3) 0.005(3)
N15B 0.034(2) 0.052(2) 0.0346(19) -0.0011(19) 0.0030(16) -0.002(2)
C16B 0.033(2) 0.064(3) 0.031(2) -0.004(2) 0.0037(18) -0.001(3)
C17B 0.038(3) 0.049(3) 0.037(2) -0.004(2) 0.004(2) -0.007(3)
C18B 0.046(3) 0.073(4) 0.048(3) -0.002(3) 0.013(2) -0.003(3)
C19B 0.062(3) 0.071(4) 0.066(3) -0.010(3) 0.030(3) -0.013(4)
C20B 0.033(3) 0.087(4) 0.101(5) -0.005(4) 0.029(3) -0.004(3)
C21B 0.032(3) 0.136(6) 0.091(4) -0.007(4) -0.002(3) -0.013(4)
C22B 0.037(3) 0.106(5) 0.050(3) -0.018(3) 0.008(2) -0.012(3)
O23 0.089(3) 0.115(4) 0.086(3) -0.032(3) 0.006(3) -0.034(3)
C24 0.119(8) 0.170(9) 0.198(11) -0.065(8) 0.073(8) -0.082(7)
C25 0.053(5) 0.137(9) 0.38(2) -0.070(12) -0.051(9) -0.002(6)
C26 0.236(13) 0.091(6) 0.123(7) -0.020(5) -0.079(9) -0.045(8)
C27 0.096(6) 0.112(6) 0.147(8) -0.056(6) 0.005(6) 0.005(5)

loop_
_atom_type_symbol
_atom_type_description
_atom_type_scat_dispersion_real
_atom_type_scat_dispersion_imag
_atom_type_scat_source
C C 0.0033 0.0016 'International Tables Vol C Tables 4.2.6.8 and 6.1.1.4'
H H 0.0000 0.0000 'International Tables Vol C Tables 4.2.6.8 and 6.1.1.4'
N N 0.0061 0.0033 'International Tables Vol C Tables 4.2.6.8 and 6.1.1.4'
O O 0.0106 0.0060 'International Tables Vol C Tables 4.2.6.8 and 6.1.1.4'

loop_
_geom_angle_atom_site_label_1
_geom_angle_atom_site_label_2
_geom_angle_atom_site_label_3
_geom_angle
C2A C1A C13A 119.5(7)
C1A C2A C3A 121.4(6)
C4A C3A C2A 118.3(6)
C3A C4A C14A 121.7(6)
C6A C5A C11A 121.2(6)
C7A C6A C5A 120.1(6)
C6A C7A C8A 120.5(6)
C7A C8A C12A 119.3(6)
C13A O9A C12A 119.6(3)
N15A C10A C14A 112.9(3)
N15A C10A C11A 107.3(3)
C14A C10A C11A 110.1(3)
N15A C10A C17A 108.3(3)
C14A C10A C17A 109.6(4)
C11A C10A C17A 108.6(4)
C12A C11A C5A 117.4(5)
C12A C11A C10A 121.7(4)
C5A C11A C10A 120.8(4)
O9A C12A C8A 115.4(5)
O9A C12A C11A 123.2(4)
C8A C12A C11A 121.4(5)
C1A C13A O9A 114.9(6)
C1A C13A C14A 122.5(6)
O9A C13A C14A 122.5(4)
C13A C14A C4A 116.4(5)
C13A C14A C10A 122.7(4)
C4A C14A C10A 120.8(5)
C16A N15A C10A 114.5(3)
N15A C16A C16B 109.2(3)
C18A C17A C22A 117.6(4)
C18A C17A C10A 120.3(4)
C22A C17A C10A 122.1(4)
C17A C18A C19A 121.2(4)
C20A C19A C18A 120.6(4)
C21A C20A C19A 119.0(5)
C20A C21A C22A 119.8(5)
C17A C22A C21A 121.7(4)
C2B C1B C13B 119.2(7)
C1B C2B C3B 120.0(6)
C2B C3B C4B 121.4(7)
C14B C4B C3B 119.0(7)
C6B C5B C11B 122.5(6)
C7B C6B C5B 119.8(6)
C8B C7B C6B 119.2(6)
C7B C8B C12B 119.8(6)
C13B O9B C12B 118.0(3)
N15B C10B C11B 112.1(4)
N15B C10B C14B 108.7(4)
C11B C10B C14B 109.9(3)
N15B C10B C17B 109.1(3)
C11B C10B C17B 109.0(4)
C14B C10B C17B 107.9(4)
C12B C11B C5B 116.3(5)
C12B C11B C10B 122.0(4)
C5B C11B C10B 121.7(4)
C11B C12B C8B 122.3(5)
C11B C12B O9B 123.5(4)
C8B C12B O9B 114.2(5)
O9B C13B C14B 123.8(5)
O9B C13B C1B 114.3(6)
C14B C13B C1B 121.8(6)
C4B C14B C13B 118.5(5)
C4B C14B C10B 119.1(5)
C13B C14B C10B 122.3(4)
C16B N15B C10B 113.9(3)
N15B C16B C16A 110.7(3)
C22B C17B C18B 118.1(4)
C22B C17B C10B 123.1(4)
C18B C17B C10B 118.8(4)
C17B C18B C19B 121.3(5)
C20B C19B C18B 120.0(5)
C21B C20B C19B 118.7(5)
C20B C21B C22B 121.6(6)
C17B C22B C21B 120.2(5)
C27 O23 C24 106.6(6)
O23 C24 C25 106.9(8)
C24 C25 C26 106.4(7)
C25 C26 C27 104.8(7)
O23 C27 C26 108.2(8)

loop_
_geom_bond_atom_site_label_1
_geom_bond_atom_site_label_2
_geom_bond_distance
C1A C2A 1.328(9)
C1A C13A 1.371(7)
C2A C3A 1.400(9)
C3A C4A 1.371(8)
C4A C14A 1.394(7)
C5A C6A 1.368(7)
C5A C11A 1.394(6)
C6A C7A 1.366(8)
C7A C8A 1.371(8)
C8A C12A 1.383(7)
O9A C13A 1.374(6)
O9A C12A 1.378(6)
C10A N15A 1.486(4)
C10A C14A 1.525(6)
C10A C11A 1.532(6)
C10A C17A 1.538(6)
C11A C12A 1.384(7)
C13A C14A 1.383(7)
N15A C16A 1.463(5)
C16A C16B 1.506(5)
C17A C18A 1.379(5)
C17A C22A 1.381(6)
C18A C19A 1.383(6)
C19A C20A 1.381(7)
C20A C21A 1.374(7)
C21A C22A 1.390(7)
C1B C2B 1.357(10)
C1B C13B 1.386(7)
C2B C3B 1.359(11)
C3B C4B 1.399(8)
C4B C14B 1.374(7)
C5B C6B 1.380(8)
C5B C11B 1.384(6)
C6B C7B 1.379(9)
C7B C8B 1.377(9)
C8B C12B 1.386(7)
O9B C13B 1.362(6)
O9B C12B 1.391(6)
C10B N15B 1.478(5)
C10B C11B 1.520(6)
C10B C14B 1.529(6)
C10B C17B 1.542(6)
C11B C12B 1.385(7)
C13B C14B 1.381(7)
N15B C16B 1.465(5)
C17B C22B 1.361(6)
C17B C18B 1.376(6)
C18B C19B 1.378(6)
C19B C20B 1.367(7)
C20B C21B 1.349(7)
C21B C22B 1.388(7)
O23 C27 1.373(8)
O23 C24 1.408(9)
C24 C25 1.434(13)
C25 C26 1.448(14)
C26 C27 1.468(11)

loop_
_geom_hbond_atom_site_label_D
_geom_hbond_atom_site_label_H
_geom_hbond_atom_site_label_A
_geom_hbond_distance_DH
_geom_hbond_distance_HA
_geom_hbond_distance_DA
_geom_hbond_angle_DHA
N15A H15A O23 0.998(5) 2.187(9) 3.181(6) 174(4)

loop_
_geom_torsion_atom_site_label_1
_geom_torsion_atom_site_label_2
_geom_torsion_atom_site_label_3
_geom_torsion_atom_site_label_4
_geom_torsion
C13A C1A C2A C3A -1.1(10)
C1A C2A C3A C4A 0.8(10)
C2A C3A C4A C14A -1.2(9)
C11A C5A C6A C7A 0.3(8)
C5A C6A C7A C8A 0.1(9)
C6A C7A C8A C12A -0.6(8)
C6A C5A C11A C12A -0.1(7)
C6A C5A C11A C10A -178.0(5)
N15A C10A C11A C12A -118.3(4)
C14A C10A C11A C12A 4.9(5)
C17A C10A C11A C12A 124.8(4)
N15A C10A C11A C5A 59.5(5)
C14A C10A C11A C5A -177.3(4)
C17A C10A C11A C5A -57.3(5)
C13A O9A C12A C8A 179.9(5)
C13A O9A C12A C11A -0.2(6)
C7A C8A C12A O9A -179.2(5)
C7A C8A C12A C11A 0.8(8)
C5A C11A C12A O9A 179.6(4)
C10A C11A C12A O9A -2.5(7)
C5A C11A C12A C8A -0.4(7)
C10A C11A C12A C8A 177.5(4)
C2A C1A C13A O9A -179.4(5)
C2A C1A C13A C14A 1.9(9)
C12A O9A C13A C1A -179.0(5)
C12A O9A C13A C14A -0.3(7)
C1A C13A C14A C4A -2.3(8)
O9A C13A C14A C4A 179.1(5)
C1A C13A C14A C10A -178.0(5)
O9A C13A C14A C10A 3.5(7)
C3A C4A C14A C13A 2.0(8)
C3A C4A C14A C10A 177.7(5)
N15A C10A C14A C13A 114.5(5)
C11A C10A C14A C13A -5.4(5)
C17A C10A C14A C13A -124.7(5)
N15A C10A C14A C4A -61.0(6)
C11A C10A C14A C4A 179.1(5)
C17A C10A C14A C4A 59.8(6)
C14A C10A N15A C16A -59.2(5)
C11A C10A N15A C16A 62.3(5)
C17A C10A N15A C16A 179.3(4)
C10A N15A C16A C16B 179.1(4)
N15A C10A C17A C18A 166.8(4)
C14A C10A C17A C18A 43.2(6)
C11A C10A C17A C18A -77.0(5)
N15A C10A C17A C22A -12.3(6)
C14A C10A C17A C22A -135.8(5)
C11A C10A C17A C22A 103.9(5)
C22A C17A C18A C19A -1.1(8)
C10A C17A C18A C19A 179.8(5)
C17A C18A C19A C20A 0.0(9)
C18A C19A C20A C21A -0.6(9)
C19A C20A C21A C22A 2.3(10)
C18A C17A C22A C21A 2.9(8)
C10A C17A C22A C21A -178.0(5)
C20A C21A C22A C17A -3.5(10)
C13B C1B C2B C3B -0.1(11)
C1B C2B C3B C4B 0.3(12)
C2B C3B C4B C14B -0.2(10)
C11B C5B C6B C7B -0.9(9)
C5B C6B C7B C8B 1.2(9)
C6B C7B C8B C12B -1.2(10)
C6B C5B C11B C12B 0.5(8)
C6B C5B C11B C10B -179.3(5)
N15B C10B C11B C12B 125.4(5)
C14B C10B C11B C12B 4.4(5)
C17B C10B C11B C12B -113.6(5)
N15B C10B C11B C5B -54.8(6)
C14B C10B C11B C5B -175.8(5)
C17B C10B C11B C5B 66.2(6)
C5B C11B C12B C8B -0.5(8)
C10B C11B C12B C8B 179.3(5)
C5B C11B C12B O9B -179.4(5)
C10B C11B C12B O9B 0.4(7)
C7B C8B C12B C11B 0.9(9)
C7B C8B C12B O9B 179.9(6)
C13B O9B C12B C11B -5.6(7)
C13B O9B C12B C8B 175.4(5)
C12B O9B C13B C14B 5.4(7)
C12B O9B C13B C1B -176.0(5)
C2B C1B C13B O9B -178.7(6)
C2B C1B C13B C14B -0.1(9)
C3B C4B C14B C13B 0.0(8)
C3B C4B C14B C10B 178.7(5)
O9B C13B C14B C4B 178.6(5)
C1B C13B C14B C4B 0.2(8)
O9B C13B C14B C10B 0.0(8)
C1B C13B C14B C10B -178.5(5)
N15B C10B C14B C4B 53.7(6)
C11B C10B C14B C4B 176.7(5)
C17B C10B C14B C4B -64.5(5)
N15B C10B C14B C13B -127.6(5)
C11B C10B C14B C13B -4.6(6)
C17B C10B C14B C13B 114.1(5)
C11B C10B N15B C16B -58.5(5)
C14B C10B N15B C16B 63.2(5)
C17B C10B N15B C16B -179.4(4)
C10B N15B C16B C16A 176.1(4)
N15A C16A C16B N15B -179.6(4)
N15B C10B C17B C22B -12.0(7)
C11B C10B C17B C22B -134.7(5)
C14B C10B C17B C22B 106.0(6)
N15B C10B C17B C18B 168.0(4)
C11B C10B C17B C18B 45.2(6)
C14B C10B C17B C18B -74.1(6)
C22B C17B C18B C19B -3.3(9)
C10B C17B C18B C19B 176.7(5)
C17B C18B C19B C20B 2.2(10)
C18B C19B C20B C21B -0.1(10)
C19B C20B C21B C22B -1.0(11)
C18B C17B C22B C21B 2.3(9)
C10B C17B C22B C21B -177.8(5)
C20B C21B C22B C17B -0.2(11)
C27 O23 C24 C25 -27.7(11)
O23 C24 C25 C26 19.9(13)
C24 C25 C26 C27 -5.2(13)
C24 O23 C27 C26 24.3(10)
C25 C26 C27 O23 -11.7(11)
